data_4067365
loop_
_publ_author_name
'Song, Li-Cheng'
'Cheng, Jia'
'Yan, Jing'
'Liu, Chun-Rong'
'Hu, Qing-Mei'

_publ_section_title
;
 Two Novel \m-CO-Containing Butterfly Fe/S Cluster Anions Formed from
 Trithiol MeC(CH2SH)3, Fe3(CO)12, and Et3N: Their Reactions with
 Electrophiles to Produce the Corresponding Neutral Triple- and
 Double-Butterfly Cluster Complexes
;
_journal_issue 1
_journal_name_full Organometallics
_journal_page_first 205
_journal_paper_doi 10.1021/om900899h
_journal_volume 29
_journal_year 2010
_chemical_formula_sum 'C19 H12 Fe4 O12 S5'
_chemical_formula_weight 815.99
_chemical_name_systematic
; 
 ? 
;
_space_group_IT_number 15
_symmetry_cell_setting monoclinic
_symmetry_space_group_name_Hall '-C 2yc'
_symmetry_space_group_name_H-M 'C 1 2/c 1'
_atom_sites_solution_hydrogens geom
_atom_sites_solution_primary direct
_atom_sites_solution_secondary difmap
_audit_creation_method SHELXL-97
_cell_angle_alpha 90.00
_cell_angle_beta 114.184(7)
_cell_angle_gamma 90.00
_cell_formula_units_Z 8
_cell_length_a 24.812(10)
_cell_length_b 9.725(4)
_cell_length_c 26.843(11)
_cell_measurement_reflns_used 800
_cell_measurement_temperature 293(2)
_cell_measurement_theta_max 23.18
_cell_measurement_theta_min 2.55
_cell_volume 5909(4)
_computing_cell_refinement 'Bruker SMART'
_computing_data_collection 'Bruker SMART'
_computing_data_reduction 'Bruker SAINT'
_computing_molecular_graphics 'Bruker SHELXTL'
_computing_publication_material 'Bruker SHELXTL'
_computing_structure_refinement 'SHELXL-97 (Sheldrick, 1997)'
_computing_structure_solution 'SHELXS-97 (Sheldrick, 1990)'
_diffrn_ambient_temperature 293(2)
_diffrn_measured_fraction_theta_full 0.999
_diffrn_measured_fraction_theta_max 0.999
_diffrn_measurement_device_type 'CCD area detector'
_diffrn_measurement_method 'phi and omega scans'
_diffrn_radiation_monochromator graphite
_diffrn_radiation_source 'fine-focus sealed tube'
_diffrn_radiation_type MoK\a
_diffrn_radiation_wavelength 0.71073
_diffrn_reflns_av_R_equivalents 0.0612
_diffrn_reflns_av_sigmaI/netI 0.0755
_diffrn_reflns_limit_h_max 29
_diffrn_reflns_limit_h_min -29
_diffrn_reflns_limit_k_max 11
_diffrn_reflns_limit_k_min -6
_diffrn_reflns_limit_l_max 28
_diffrn_reflns_limit_l_min -31
_diffrn_reflns_number 14770
_diffrn_reflns_theta_full 25.01
_diffrn_reflns_theta_max 25.01
_diffrn_reflns_theta_min 1.66
_exptl_absorpt_coefficient_mu 2.334
_exptl_absorpt_correction_T_max 1.000000
_exptl_absorpt_correction_T_min 0.581149
_exptl_absorpt_correction_type multi-scan
_exptl_absorpt_process_details SADABS
_exptl_crystal_density_diffrn 1.835
_exptl_crystal_density_meas ?
_exptl_crystal_density_method 'not measured'
_exptl_crystal_F_000 3248
_exptl_crystal_size_max 0.26
_exptl_crystal_size_mid 0.20
_exptl_crystal_size_min 0.14
_refine_diff_density_max 1.141
_refine_diff_density_min -0.703
_refine_diff_density_rms 0.132
_refine_ls_extinction_method none
_refine_ls_goodness_of_fit_ref 1.089
_refine_ls_hydrogen_treatment constr
_refine_ls_matrix_type full
_refine_ls_number_parameters 363
_refine_ls_number_reflns 5210
_refine_ls_number_restraints 0
_refine_ls_restrained_S_all 1.089
_refine_ls_R_factor_all 0.1356
_refine_ls_R_factor_gt 0.0782
_refine_ls_shift/su_max 0.002
_refine_ls_shift/su_mean 0.000
_refine_ls_structure_factor_coef Fsqd
_refine_ls_weighting_details 'calc w=1/[\s^2^(Fo^2^)+(0.0686P)^2^+87.0457P] where P=(Fo^2^+2Fc^2^)/3'
_refine_ls_weighting_scheme calc
_refine_ls_wR_factor_gt 0.1806
_refine_ls_wR_factor_ref 0.2128
_reflns_number_gt 3063
_reflns_number_total 5210
_reflns_threshold_expression >2sigma(I)
_cod_data_source_file om900899h_si_001.cif
_cod_data_source_block 040610b
_cod_depositor_comments
;
The following automatic conversions were performed:

'_symmetry_cell_setting' value 'Monoclinic' changed to 'monoclinic'
according to /home/saulius/struct/CIF-dictionaries/cif_core.dic
dictionary named 'cif_core.dic' version 2.4.1 from
2010-06-29.

'_exptl_absorpt_correction_type' value 'MULTI-SCAN'
changed to 'multi-scan' according to
/home/saulius/struct/CIF-dictionaries/cif_core.dic dictionary named
'cif_core.dic' version 2.4.1 from 2010-06-29.

Automatic conversion script
Id: cif_fix_values 1715 2011-07-08 13:25:40Z adriana 

The following automatic conversions were performed:

'_exptl_crystal_density_meas' value 'NONE' was changed to '?' - the
value is perceived as not measured.

Automatic conversion script
Id: cif_fix_values 3008 2015-01-20 13:52:24Z robertas 
;
_cod_original_sg_symbol_H-M C2/c
_cod_database_code 4067365

loop_
_symmetry_equiv_pos_as_xyz
'x, y, z'
'-x, y, -z+1/2'
'x+1/2, y+1/2, z'
'-x+1/2, y+1/2, -z+1/2'
'-x, -y, -z'
'x, -y, z-1/2'
'-x+1/2, -y+1/2, -z'
'x+1/2, -y+1/2, z-1/2'

loop_
_atom_site_label
_atom_site_type_symbol
_atom_site_fract_x
_atom_site_fract_y
_atom_site_fract_z
_atom_site_U_iso_or_equiv
_atom_site_adp_type
_atom_site_occupancy
_atom_site_symmetry_multiplicity
_atom_site_calc_flag
_atom_site_refinement_flags
Fe1 Fe 0.27458(8) 1.05584(17) 0.90972(8) 0.0712(6) Uani 1 1 d .
Fe2 Fe 0.31748(7) 0.90187(17) 0.86099(6) 0.0556(5) Uani 1 1 d .
Fe3 Fe 0.04316(7) 1.04857(15) 0.90234(6) 0.0523(4) Uani 1 1 d .
Fe4 Fe -0.00104(6) 0.80487(16) 0.86550(6) 0.0519(4) Uani 1 1 d .
S1 S 0.22059(12) 0.9546(3) 0.82763(12) 0.0610(8) Uani 1 1 d .
S2 S 0.30355(12) 0.8388(3) 0.93555(11) 0.0562(7) Uani 1 1 d .
S3 S -0.05108(14) 0.9486(3) 0.79349(13) 0.0648(8) Uani 1 1 d .
S4 S 0.07903(11) 0.8984(3) 0.85925(10) 0.0466(6) Uani 1 1 d .
S5 S -0.03657(18) 1.2488(3) 0.80478(15) 0.0802(10) Uani 1 1 d .
O1 O 0.2223(7) 1.1202(16) 0.9871(8) 0.226(10) Uani 1 1 d .
O2 O 0.2520(6) 1.3126(13) 0.8507(9) 0.214(10) Uani 1 1 d .
O3 O 0.3902(5) 1.1550(11) 0.9842(4) 0.103(3) Uani 1 1 d .
O4 O 0.4448(4) 0.9382(11) 0.9216(4) 0.094(3) Uani 1 1 d .
O5 O 0.3249(6) 1.0735(19) 0.7753(6) 0.199(9) Uani 1 1 d .
O6 O 0.3173(5) 0.6273(14) 0.8153(6) 0.142(5) Uani 1 1 d .
O7 O 0.1297(4) 0.9676(11) 1.0127(4) 0.087(3) Uani 1 1 d .
O8 O 0.1081(7) 1.3003(13) 0.9034(5) 0.174(7) Uani 1 1 d .
O9 O -0.0386(5) 1.1327(12) 0.9489(5) 0.122(4) Uani 1 1 d .
O10 O -0.1025(5) 0.8304(12) 0.8937(5) 0.119(4) Uani 1 1 d .
O11 O -0.0347(5) 0.5729(10) 0.7902(5) 0.111(4) Uani 1 1 d .
O12 O 0.0636(4) 0.6418(11) 0.9630(4) 0.097(3) Uani 1 1 d .
C1 C 0.2385(8) 1.0964(19) 0.9523(10) 0.164(11) Uani 1 1 d .
C2 C 0.2612(7) 1.2147(17) 0.8744(9) 0.119(7) Uani 1 1 d .
C3 C 0.3450(7) 1.1158(13) 0.9547(6) 0.082(4) Uani 1 1 d .
C4 C 0.3957(6) 0.9223(13) 0.8992(5) 0.067(3) Uani 1 1 d .
C5 C 0.3221(6) 1.007(2) 0.8080(7) 0.115(6) Uani 1 1 d .
C6 C 0.3180(6) 0.736(2) 0.8325(6) 0.092(5) Uani 1 1 d .
C7 C 0.0957(5) 0.9972(12) 0.9688(5) 0.061(3) Uani 1 1 d .
C8 C 0.0828(7) 1.2019(15) 0.9034(5) 0.091(5) Uani 1 1 d .
C9 C -0.0070(6) 1.0996(13) 0.9306(5) 0.074(4) Uani 1 1 d .
C10 C -0.0626(6) 0.8181(13) 0.8829(6) 0.080(4) Uani 1 1 d .
C11 C -0.0211(6) 0.6601(14) 0.8200(6) 0.075(4) Uani 1 1 d .
C12 C 0.0392(5) 0.7089(14) 0.9258(5) 0.068(3) Uani 1 1 d .
C13 C 0.1791(4) 0.7988(11) 0.8254(4) 0.052(3) Uani 1 1 d .
H13A H 0.1381 0.8162 0.8014 0.062 Uiso 1 1 calc R
H13B H 0.1931 0.7276 0.8083 0.062 Uiso 1 1 calc R
C14 C 0.2452(4) 0.7090(11) 0.9190(4) 0.054(3) Uani 1 1 d .
H14A H 0.2581 0.6290 0.9052 0.065 Uiso 1 1 calc R
H14B H 0.2436 0.6817 0.9532 0.065 Uiso 1 1 calc R
C15 C 0.1489(5) 0.5992(11) 0.8644(5) 0.066(3) Uani 1 1 d .
H15A H 0.1459 0.5630 0.8964 0.099 Uiso 1 1 calc R
H15B H 0.1713 0.5369 0.8525 0.099 Uiso 1 1 calc R
H15C H 0.1101 0.6102 0.8359 0.099 Uiso 1 1 calc R
C16 C 0.1805(4) 0.7410(11) 0.8779(4) 0.051(3) Uani 1 1 d .
C17 C 0.1511(4) 0.8300(11) 0.9058(4) 0.052(3) Uani 1 1 d .
H17A H 0.1770 0.9064 0.9235 0.063 Uiso 1 1 calc R
H17B H 0.1459 0.7764 0.9340 0.063 Uiso 1 1 calc R
C18 C -0.0187(5) 1.0869(12) 0.8288(4) 0.059(3) Uani 1 1 d .
C19 C -0.0950(7) 1.2288(16) 0.7376(5) 0.106(5) Uani 1 1 d .
H19A H -0.0808 1.1759 0.7152 0.159 Uiso 1 1 calc R
H19B H -0.1074 1.3177 0.7214 0.159 Uiso 1 1 calc R
H19C H -0.1277 1.1821 0.7403 0.159 Uiso 1 1 calc R

loop_
_atom_site_aniso_label
_atom_site_aniso_U_11
_atom_site_aniso_U_22
_atom_site_aniso_U_33
_atom_site_aniso_U_23
_atom_site_aniso_U_13
_atom_site_aniso_U_12
Fe1 0.0638(11) 0.0495(10) 0.1214(15) -0.0238(10) 0.0596(11) -0.0192(8)
Fe2 0.0490(9) 0.0648(11) 0.0651(10) 0.0054(8) 0.0357(8) 0.0018(8)
Fe3 0.0681(10) 0.0455(9) 0.0613(10) -0.0081(8) 0.0446(8) -0.0150(8)
Fe4 0.0464(9) 0.0479(9) 0.0667(10) -0.0003(8) 0.0284(8) -0.0109(7)
S1 0.0519(17) 0.0654(19) 0.0739(19) 0.0161(16) 0.0343(15) 0.0078(14)
S2 0.0497(16) 0.0671(19) 0.0538(16) -0.0065(14) 0.0232(13) -0.0184(14)
S3 0.0644(19) 0.0575(18) 0.0711(19) -0.0057(16) 0.0263(16) -0.0044(15)
S4 0.0518(15) 0.0454(14) 0.0538(15) -0.0061(13) 0.0331(13) -0.0106(12)
S5 0.114(3) 0.0488(19) 0.091(2) 0.0075(18) 0.055(2) 0.0014(18)
O1 0.225(16) 0.205(15) 0.37(2) -0.221(17) 0.245(18) -0.168(13)
O2 0.117(11) 0.077(9) 0.39(3) 0.094(12) 0.040(13) -0.007(8)
O3 0.113(8) 0.095(7) 0.106(8) -0.030(6) 0.050(7) -0.050(7)
O4 0.053(6) 0.122(8) 0.106(7) 0.000(6) 0.033(5) -0.017(6)
O5 0.112(10) 0.33(2) 0.163(12) 0.160(14) 0.069(9) 0.000(11)
O6 0.111(9) 0.145(11) 0.189(13) -0.094(10) 0.079(9) -0.017(8)
O7 0.064(6) 0.135(9) 0.067(6) -0.018(6) 0.033(5) -0.008(6)
O8 0.289(18) 0.117(10) 0.123(9) -0.033(8) 0.093(11) -0.153(12)
O9 0.156(10) 0.122(9) 0.149(9) 0.022(7) 0.124(9) 0.049(8)
O10 0.097(8) 0.118(9) 0.185(11) 0.028(8) 0.101(8) 0.007(6)
O11 0.136(10) 0.062(7) 0.120(9) -0.019(6) 0.038(7) -0.006(6)
O12 0.080(7) 0.112(8) 0.084(7) 0.032(6) 0.017(6) -0.026(6)
C1 0.131(15) 0.129(15) 0.31(3) -0.152(18) 0.173(18) -0.088(12)
C2 0.063(9) 0.061(10) 0.22(2) 0.007(12) 0.046(11) -0.005(8)
C3 0.108(11) 0.058(8) 0.102(10) -0.036(8) 0.066(9) -0.046(8)
C4 0.058(8) 0.079(9) 0.072(8) 0.003(7) 0.037(7) -0.003(7)
C5 0.062(9) 0.182(18) 0.107(12) 0.056(12) 0.042(9) 0.008(10)
C6 0.063(9) 0.138(15) 0.089(10) -0.035(10) 0.044(8) -0.012(9)
C7 0.066(8) 0.065(8) 0.079(9) -0.026(7) 0.058(7) -0.033(6)
C8 0.148(13) 0.086(10) 0.059(8) -0.031(7) 0.062(9) -0.051(10)
C9 0.103(10) 0.064(8) 0.081(8) 0.011(7) 0.066(8) 0.016(7)
C10 0.061(8) 0.070(9) 0.130(12) 0.016(8) 0.061(8) -0.006(7)
C11 0.067(8) 0.055(8) 0.098(10) 0.002(8) 0.030(8) -0.006(7)
C12 0.051(7) 0.088(10) 0.074(8) -0.006(8) 0.035(7) -0.029(7)
C13 0.044(6) 0.059(7) 0.059(7) -0.012(6) 0.026(5) -0.001(5)
C14 0.054(7) 0.055(7) 0.058(6) 0.001(5) 0.029(5) -0.011(5)
C15 0.046(6) 0.052(7) 0.095(9) -0.007(7) 0.024(6) -0.010(5)
C16 0.039(6) 0.055(7) 0.061(7) -0.008(6) 0.022(5) -0.002(5)
C17 0.052(6) 0.054(7) 0.056(6) -0.014(5) 0.027(5) -0.024(5)
C18 0.074(8) 0.062(7) 0.060(7) 0.004(6) 0.048(6) 0.004(6)
C19 0.132(14) 0.105(12) 0.089(10) 0.039(9) 0.052(10) 0.042(11)

loop_
_atom_type_symbol
_atom_type_description
_atom_type_scat_dispersion_real
_atom_type_scat_dispersion_imag
_atom_type_scat_source
C C 0.0033 0.0016 'International Tables Vol C Tables 4.2.6.8 and 6.1.1.4'
H H 0.0000 0.0000 'International Tables Vol C Tables 4.2.6.8 and 6.1.1.4'
O O 0.0106 0.0060 'International Tables Vol C Tables 4.2.6.8 and 6.1.1.4'
S S 0.1246 0.1234 'International Tables Vol C Tables 4.2.6.8 and 6.1.1.4'
Fe Fe 0.3463 0.8444 'International Tables Vol C Tables 4.2.6.8 and 6.1.1.4'

loop_
_geom_angle_atom_site_label_1
_geom_angle_atom_site_label_2
_geom_angle_atom_site_label_3
_geom_angle
C1 Fe1 C3 96.0(7)
C1 Fe1 C2 96.8(10)
C3 Fe1 C2 89.7(7)
C1 Fe1 S2 101.2(8)
C3 Fe1 S2 89.8(5)
C2 Fe1 S2 162.0(6)
C1 Fe1 S1 118.0(6)
C3 Fe1 S1 145.9(4)
C2 Fe1 S1 87.2(6)
S2 Fe1 S1 83.10(12)
C1 Fe1 Fe2 156.1(7)
C3 Fe1 Fe2 92.4(4)
C2 Fe1 Fe2 105.6(6)
S2 Fe1 Fe2 56.40(9)
S1 Fe1 Fe2 56.10(9)
C6 Fe2 C5 99.1(8)
C6 Fe2 C4 98.6(6)
C5 Fe2 C4 89.1(6)
C6 Fe2 S2 99.6(5)
C5 Fe2 S2 160.8(7)
C4 Fe2 S2 92.7(4)
C6 Fe2 S1 103.2(5)
C5 Fe2 S1 87.7(5)
C4 Fe2 S1 158.2(4)
S2 Fe2 S1 83.58(11)
C6 Fe2 Fe1 147.7(4)
C5 Fe2 Fe1 104.8(6)
C4 Fe2 Fe1 103.2(4)
S2 Fe2 Fe1 56.19(10)
S1 Fe2 Fe1 57.12(10)
C9 Fe3 C8 103.8(6)
C9 Fe3 C7 90.2(5)
C8 Fe3 C7 92.6(6)
C9 Fe3 C18 88.9(5)
C8 Fe3 C18 93.2(6)
C7 Fe3 C18 174.1(5)
C9 Fe3 S4 153.2(5)
C8 Fe3 S4 102.7(5)
C7 Fe3 S4 93.0(4)
C18 Fe3 S4 85.3(3)
C9 Fe3 Fe4 98.9(5)
C8 Fe3 Fe4 154.7(4)
C7 Fe3 Fe4 98.3(4)
C18 Fe3 Fe4 76.2(3)
S4 Fe3 Fe4 54.26(8)
C10 Fe4 C12 91.2(6)
C10 Fe4 C11 101.9(6)
C12 Fe4 C11 95.9(6)
C10 Fe4 S4 150.5(5)
C12 Fe4 S4 95.5(3)
C11 Fe4 S4 105.9(4)
C10 Fe4 S3 87.2(5)
C12 Fe4 S3 174.0(4)
C11 Fe4 S3 90.1(4)
S4 Fe4 S3 83.14(12)
C10 Fe4 Fe3 96.1(4)
C12 Fe4 Fe3 98.0(4)
C11 Fe4 Fe3 156.9(4)
S4 Fe4 Fe3 54.48(8)
S3 Fe4 Fe3 76.47(10)
C13 S1 Fe2 108.7(4)
C13 S1 Fe1 119.5(3)
Fe2 S1 Fe1 66.78(10)
C14 S2 Fe1 116.8(4)
C14 S2 Fe2 111.5(3)
Fe1 S2 Fe2 67.41(10)
C18 S3 Fe4 92.5(4)
C17 S4 Fe4 116.5(3)
C17 S4 Fe3 111.3(3)
Fe4 S4 Fe3 71.26(9)
C18 S5 C19 105.0(7)
O1 C1 Fe1 170(2)
O2 C2 Fe1 178(2)
O3 C3 Fe1 179.4(13)
O4 C4 Fe2 177.4(11)
O5 C5 Fe2 179(2)
O6 C6 Fe2 177.4(15)
O7 C7 Fe3 178.0(11)
O8 C8 Fe3 179.1(11)
O9 C9 Fe3 179.4(16)
O10 C10 Fe4 178.1(12)
O11 C11 Fe4 177.6(14)
O12 C12 Fe4 176.7(12)
C16 C13 S1 119.0(7)
C16 C13 H13A 107.6
S1 C13 H13A 107.6
C16 C13 H13B 107.6
S1 C13 H13B 107.6
H13A C13 H13B 107.0
C16 C14 S2 121.0(8)
C16 C14 H14A 107.1
S2 C14 H14A 107.1
C16 C14 H14B 107.1
S2 C14 H14B 107.1
H14A C14 H14B 106.8
C16 C15 H15A 109.5
C16 C15 H15B 109.5
H15A C15 H15B 109.5
C16 C15 H15C 109.5
H15A C15 H15C 109.5
H15B C15 H15C 109.5
C13 C16 C17 114.8(9)
C13 C16 C15 107.3(9)
C17 C16 C15 109.0(8)
C13 C16 C14 111.0(8)
C17 C16 C14 109.2(8)
C15 C16 C14 105.2(8)
C16 C17 S4 113.8(7)
C16 C17 H17A 108.8
S4 C17 H17A 108.8
C16 C17 H17B 108.8
S4 C17 H17B 108.8
H17A C17 H17B 107.7
S3 C18 S5 123.3(7)
S3 C18 Fe3 114.6(6)
S5 C18 Fe3 122.1(6)
S5 C19 H19A 109.5
S5 C19 H19B 109.5
H19A C19 H19B 109.5
S5 C19 H19C 109.5
H19A C19 H19C 109.5
H19B C19 H19C 109.5

loop_
_geom_bond_atom_site_label_1
_geom_bond_atom_site_label_2
_geom_bond_distance
Fe1 C1 1.761(17)
Fe1 C3 1.766(15)
Fe1 C2 1.772(19)
Fe1 S2 2.246(4)
Fe1 S1 2.280(4)
Fe1 Fe2 2.495(2)
Fe2 C6 1.786(18)
Fe2 C5 1.791(16)
Fe2 C4 1.796(14)
Fe2 S2 2.251(3)
Fe2 S1 2.254(3)
Fe3 C9 1.774(12)
Fe3 C8 1.780(14)
Fe3 C7 1.797(15)
Fe3 C18 1.977(11)
Fe3 S4 2.259(3)
Fe3 Fe4 2.629(2)
Fe4 C10 1.776(12)
Fe4 C12 1.778(15)
Fe4 C11 1.795(15)
Fe4 S4 2.253(3)
Fe4 S3 2.294(4)
S1 C13 1.820(11)
S2 C14 1.834(10)
S3 C18 1.652(12)
S4 C17 1.835(11)
S5 C18 1.691(12)
S5 C19 1.803(15)
O1 C1 1.18(2)
O2 C2 1.115(19)
O3 C3 1.142(15)
O4 C4 1.127(13)
O5 C5 1.118(16)
O6 C6 1.153(18)
O7 C7 1.169(14)
O8 C8 1.145(15)
O9 C9 1.129(13)
O10 C10 1.147(14)
O11 C11 1.119(14)
O12 C12 1.139(14)
C13 C16 1.506(14)
C13 H13A 0.9700
C13 H13B 0.9700
C14 C16 1.563(14)
C14 H14A 0.9700
C14 H14B 0.9700
C15 C16 1.553(14)
C15 H15A 0.9600
C15 H15B 0.9600
C15 H15C 0.9600
C16 C17 1.513(14)
C17 H17A 0.9700
C17 H17B 0.9700
C19 H19A 0.9600
C19 H19B 0.9600
C19 H19C 0.9600

loop_
_geom_torsion_atom_site_label_1
_geom_torsion_atom_site_label_2
_geom_torsion_atom_site_label_3
_geom_torsion_atom_site_label_4
_geom_torsion
C1 Fe1 Fe2 C6 24(2)
C3 Fe1 Fe2 C6 134.9(10)
C2 Fe1 Fe2 C6 -134.8(11)
S2 Fe1 Fe2 C6 46.7(9)
S1 Fe1 Fe2 C6 -59.1(10)
C1 Fe1 Fe2 C5 160(2)
C3 Fe1 Fe2 C5 -88.7(7)
C2 Fe1 Fe2 C5 1.6(8)
S2 Fe1 Fe2 C5 -176.9(5)
S1 Fe1 Fe2 C5 77.3(5)
C1 Fe1 Fe2 C4 -107.0(19)
C3 Fe1 Fe2 C4 3.9(6)
C2 Fe1 Fe2 C4 94.2(7)
S2 Fe1 Fe2 C4 -84.3(4)
S1 Fe1 Fe2 C4 169.9(4)
C1 Fe1 Fe2 S2 -22.6(19)
C3 Fe1 Fe2 S2 88.2(5)
C2 Fe1 Fe2 S2 178.6(5)
S1 Fe1 Fe2 S2 -105.82(13)
C1 Fe1 Fe2 S1 83.2(19)
C3 Fe1 Fe2 S1 -166.0(5)
C2 Fe1 Fe2 S1 -75.6(5)
S2 Fe1 Fe2 S1 105.82(13)
C9 Fe3 Fe4 C10 4.0(6)
C8 Fe3 Fe4 C10 -149.9(14)
C7 Fe3 Fe4 C10 95.5(6)
C18 Fe3 Fe4 C10 -82.6(5)
S4 Fe3 Fe4 C10 -176.8(5)
C9 Fe3 Fe4 C12 -88.0(6)
C8 Fe3 Fe4 C12 118.1(14)
C7 Fe3 Fe4 C12 3.4(5)
C18 Fe3 Fe4 C12 -174.7(5)
S4 Fe3 Fe4 C12 91.1(4)
C9 Fe3 Fe4 C11 145.5(12)
C8 Fe3 Fe4 C11 -8.3(17)
C7 Fe3 Fe4 C11 -123.0(11)
C18 Fe3 Fe4 C11 58.9(11)
S4 Fe3 Fe4 C11 -35.3(11)
C9 Fe3 Fe4 S4 -179.2(4)
C8 Fe3 Fe4 S4 26.9(13)
C7 Fe3 Fe4 S4 -87.7(3)
C18 Fe3 Fe4 S4 94.2(3)
C9 Fe3 Fe4 S3 89.6(4)
C8 Fe3 Fe4 S3 -64.3(13)
C7 Fe3 Fe4 S3 -178.9(3)
C18 Fe3 Fe4 S3 3.0(3)
S4 Fe3 Fe4 S3 -91.19(13)
C6 Fe2 S1 C13 37.1(6)
C5 Fe2 S1 C13 135.9(7)
C4 Fe2 S1 C13 -142.3(11)
S2 Fe2 S1 C13 -61.3(4)
Fe1 Fe2 S1 C13 -114.8(4)
C6 Fe2 S1 Fe1 151.9(5)
C5 Fe2 S1 Fe1 -109.3(7)
C4 Fe2 S1 Fe1 -27.5(10)
S2 Fe2 S1 Fe1 53.56(11)
C1 Fe1 S1 C13 -53.8(10)
C3 Fe1 S1 C13 124.7(9)
C2 Fe1 S1 C13 -150.0(7)
S2 Fe1 S1 C13 45.3(4)
Fe2 Fe1 S1 C13 99.1(4)
C1 Fe1 S1 Fe2 -152.9(9)
C3 Fe1 S1 Fe2 25.6(8)
C2 Fe1 S1 Fe2 110.9(5)
S2 Fe1 S1 Fe2 -53.83(10)
C1 Fe1 S2 C14 67.3(7)
C3 Fe1 S2 C14 163.4(6)
C2 Fe1 S2 C14 -108.1(18)
S1 Fe1 S2 C14 -50.0(4)
Fe2 Fe1 S2 C14 -103.5(4)
C1 Fe1 S2 Fe2 170.8(6)
C3 Fe1 S2 Fe2 -93.0(4)
C2 Fe1 S2 Fe2 -4.5(17)
S1 Fe1 S2 Fe2 53.56(10)
C6 Fe2 S2 C14 -45.6(6)
C5 Fe2 S2 C14 120.3(15)
C4 Fe2 S2 C14 -144.7(6)
S1 Fe2 S2 C14 56.8(4)
Fe1 Fe2 S2 C14 111.2(4)
C6 Fe2 S2 Fe1 -156.8(5)
C5 Fe2 S2 Fe1 9.1(15)
C4 Fe2 S2 Fe1 104.1(4)
S1 Fe2 S2 Fe1 -54.40(11)
C10 Fe4 S3 C18 93.5(6)
C12 Fe4 S3 C18 19(3)
C11 Fe4 S3 C18 -164.5(5)
S4 Fe4 S3 C18 -58.5(4)
Fe3 Fe4 S3 C18 -3.5(4)
C10 Fe4 S4 C17 111.6(10)
C12 Fe4 S4 C17 9.2(6)
C11 Fe4 S4 C17 -88.5(6)
S3 Fe4 S4 C17 -176.7(4)
Fe3 Fe4 S4 C17 105.1(4)
C10 Fe4 S4 Fe3 6.5(10)
C12 Fe4 S4 Fe3 -95.9(4)
C11 Fe4 S4 Fe3 166.4(4)
S3 Fe4 S4 Fe3 78.26(11)
C9 Fe3 S4 C17 -110.1(10)
C8 Fe3 S4 C17 79.6(6)
C7 Fe3 S4 C17 -13.8(5)
C18 Fe3 S4 C17 171.8(5)
Fe4 Fe3 S4 C17 -111.9(4)
C9 Fe3 S4 Fe4 1.8(9)
C8 Fe3 S4 Fe4 -168.6(5)
C7 Fe3 S4 Fe4 98.1(3)
C18 Fe3 S4 Fe4 -76.3(3)
C3 Fe1 C1 O1 -30(10)
C2 Fe1 C1 O1 -120(10)
S2 Fe1 C1 O1 61(10)
S1 Fe1 C1 O1 149(9)
Fe2 Fe1 C1 O1 80(9)
C1 Fe1 C2 O2 -126(48)
C3 Fe1 C2 O2 138(48)
S2 Fe1 C2 O2 50(48)
S1 Fe1 C2 O2 -8(48)
Fe2 Fe1 C2 O2 46(48)
C1 Fe1 C3 O3 -5(100)
C2 Fe1 C3 O3 92(100)
S2 Fe1 C3 O3 -106(100)
S1 Fe1 C3 O3 177(100)
Fe2 Fe1 C3 O3 -162(100)
C6 Fe2 C4 O4 99(28)
C5 Fe2 C4 O4 0(28)
S2 Fe2 C4 O4 -160(28)
S1 Fe2 C4 O4 -81(28)
Fe1 Fe2 C4 O4 -105(28)
C6 Fe2 C5 O5 180(100)
C4 Fe2 C5 O5 -82(88)
S2 Fe2 C5 O5 14(89)
S1 Fe2 C5 O5 77(88)
Fe1 Fe2 C5 O5 22(88)
C5 Fe2 C6 O6 -158(37)
C4 Fe2 C6 O6 112(37)
S2 Fe2 C6 O6 17(37)
S1 Fe2 C6 O6 -68(37)
Fe1 Fe2 C6 O6 -20(38)
C9 Fe3 C7 O7 -52(27)
C8 Fe3 C7 O7 51(27)
C18 Fe3 C7 O7 -133(26)
S4 Fe3 C7 O7 154(27)
Fe4 Fe3 C7 O7 -152(27)
C9 Fe3 C8 O8 -130(100)
C7 Fe3 C8 O8 139(100)
C18 Fe3 C8 O8 -40(100)
S4 Fe3 C8 O8 46(100)
Fe4 Fe3 C8 O8 24(100)
C8 Fe3 C9 O9 -40(100)
C7 Fe3 C9 O9 53(100)
C18 Fe3 C9 O9 -133(100)
S4 Fe3 C9 O9 150(100)
Fe4 Fe3 C9 O9 151(100)
C12 Fe4 C10 O10 138(44)
C11 Fe4 C10 O10 -126(44)
S4 Fe4 C10 O10 34(45)
S3 Fe4 C10 O10 -37(44)
Fe3 Fe4 C10 O10 40(44)
C10 Fe4 C11 O11 85(33)
C12 Fe4 C11 O11 178(100)
S4 Fe4 C11 O11 -85(33)
S3 Fe4 C11 O11 -2(33)
Fe3 Fe4 C11 O11 -55(33)
C10 Fe4 C12 O12 85(20)
C11 Fe4 C12 O12 -17(20)
S4 Fe4 C12 O12 -123(20)
S3 Fe4 C12 O12 160(17)
Fe3 Fe4 C12 O12 -178(100)
Fe2 S1 C13 C16 74.3(8)
Fe1 S1 C13 C16 1.0(9)
Fe1 S2 C14 C16 13.4(9)
Fe2 S2 C14 C16 -61.3(9)
S1 C13 C16 C17 66.6(11)
S1 C13 C16 C15 -172.2(7)
S1 C13 C16 C14 -57.8(11)
S2 C14 C16 C13 51.1(11)
S2 C14 C16 C17 -76.4(10)
S2 C14 C16 C15 166.8(8)
C13 C16 C17 S4 45.4(11)
C15 C16 C17 S4 -74.9(10)
C14 C16 C17 S4 170.7(7)
Fe4 S4 C17 C16 107.3(7)
Fe3 S4 C17 C16 -173.7(6)
Fe4 S3 C18 S5 -174.8(6)
Fe4 S3 C18 Fe3 5.0(5)
C19 S5 C18 S3 0.5(9)
C19 S5 C18 Fe3 -179.2(7)
C9 Fe3 C18 S3 -103.9(7)
C8 Fe3 C18 S3 152.3(7)
C7 Fe3 C18 S3 -23(5)
S4 Fe3 C18 S3 49.8(5)
Fe4 Fe3 C18 S3 -4.5(5)
C9 Fe3 C18 S5 75.8(7)
C8 Fe3 C18 S5 -28.0(8)
C7 Fe3 C18 S5 157(4)
S4 Fe3 C18 S5 -130.4(6)
Fe4 Fe3 C18 S5 175.3(7)
